data_4338755
loop_
_publ_author_name
'He, Jun'
'Duan, Jingjing'
'Shi, Huatian'
'Huang, Jian'
'Huang, Jiahong'
'Yu, Lin'
'Zeller, Matthias'
'Hunter, Allen D.'
'Xu, Zhengtao'

_publ_section_title
;
 Immobilization of Volatile and Corrosive Iodine Monochloride (ICl) and I2
 Reagents in a Stable Metal-Organic Framework.
;
_journal_issue 13
_journal_name_full 'Inorganic chemistry'
_journal_page_first 6837
_journal_page_last 6843
_journal_paper_doi 10.1021/ic500677t
_journal_volume 53
_journal_year 2014
_chemical_formula_sum 'C10 H14 Cl Cu I2 N4'
_chemical_formula_weight 543.04
_chemical_name_systematic
;
 ?
;
_space_group_crystal_system orthorhombic
_space_group_IT_number 46
_space_group_name_Hall 'I 2 -2a'
_space_group_name_H-M_alt 'I m a 2'
_symmetry_space_group_name_Hall 'I 2 -2a'
_symmetry_space_group_name_H-M 'I m a 2'
_atom_sites_solution_hydrogens geom
_atom_sites_solution_primary direct
_atom_sites_solution_secondary difmap
_audit_creation_method SHELXL-2012
_cell_angle_alpha 90
_cell_angle_beta 90
_cell_angle_gamma 90
_cell_formula_units_Z 4
_cell_length_a 17.100(8)
_cell_length_b 13.303(6)
_cell_length_c 7.297(3)
_cell_measurement_reflns_used 3988
_cell_measurement_temperature 100(2)
_cell_measurement_theta_max 30.4915
_cell_measurement_theta_min 3.0625
_cell_volume 1659.9(13)
_computing_cell_refinement 'SAINT V8.30C (Bruker, 2013)'
_computing_data_collection 'Apex2 v2013.4-1 (Bruker, 2013)'
_computing_data_reduction 'SAINT V8.30C (Bruker, 2013)'
_computing_molecular_graphics 'Shelxtl (Bruker, 2003)'
_computing_publication_material 'Shelxtl (Bruker, 2003)'
_computing_structure_refinement
;  
SHELXL-2013 (Sheldrick, 2013), 
SHELXLE Rev645 (H\"ubschle et al., 2011)
;
_computing_structure_solution 'isomporphous replacement'
_diffrn_ambient_temperature 100(2)
_diffrn_measured_fraction_theta_full 0.986
_diffrn_measured_fraction_theta_max 0.990
_diffrn_measurement_device_type 'Bruker AXS SMART APEX CCD diffractometer'
_diffrn_measurement_method 'omega and phi scans'
_diffrn_radiation_type MoK\a
_diffrn_radiation_wavelength 0.71073
_diffrn_reflns_av_R_equivalents 0.0373
_diffrn_reflns_av_unetI/netI 0.0399
_diffrn_reflns_Laue_measured_fraction_full 0.986
_diffrn_reflns_Laue_measured_fraction_max 0.990
_diffrn_reflns_limit_h_max 22
_diffrn_reflns_limit_h_min -22
_diffrn_reflns_limit_k_max 17
_diffrn_reflns_limit_k_min -17
_diffrn_reflns_limit_l_max 9
_diffrn_reflns_limit_l_min -9
_diffrn_reflns_number 6623
_diffrn_reflns_point_group_measured_fraction_full 0.980
_diffrn_reflns_point_group_measured_fraction_max 0.973
_diffrn_reflns_theta_full 25.242
_diffrn_reflns_theta_max 28.282
_diffrn_reflns_theta_min 2.382
_diffrn_source 'fine focus sealed tube'
_exptl_absorpt_coefficient_mu 5.186
_exptl_absorpt_correction_T_max 0.7462
_exptl_absorpt_correction_T_min 0.4419
_exptl_absorpt_correction_type multi-scan
_exptl_absorpt_process_details 'Apex2 v2013.4-1 (Bruker, 2013)'
_exptl_crystal_colour black
_exptl_crystal_density_diffrn 2.173
_exptl_crystal_description block
_exptl_crystal_F_000 1016
_exptl_crystal_size_max 0.29
_exptl_crystal_size_mid 0.23
_exptl_crystal_size_min 0.17
_refine_diff_density_max 3.439
_refine_diff_density_min -2.548
_refine_diff_density_rms 0.277
_refine_ls_abs_structure_details
;
 Refined as an inversion twin.
;
_refine_ls_abs_structure_Flack 0.06(13)
_refine_ls_extinction_method none
_refine_ls_goodness_of_fit_ref 1.085
_refine_ls_hydrogen_treatment constr
_refine_ls_matrix_type full
_refine_ls_number_parameters 92
_refine_ls_number_reflns 2069
_refine_ls_number_restraints 1
_refine_ls_restrained_S_all 1.085
_refine_ls_R_factor_all 0.0761
_refine_ls_R_factor_gt 0.0597
_refine_ls_shift/su_max 0.000
_refine_ls_shift/su_mean 0.000
_refine_ls_structure_factor_coef Fsqd
_refine_ls_weighting_details
;
 w=1/[\s^2^(Fo^2^)+(0.0538P)^2^+68.6115P]
 where P=(Fo^2^+2Fc^2^)/3
;
_refine_ls_weighting_scheme calc
_refine_ls_wR_factor_gt 0.1443
_refine_ls_wR_factor_ref 0.1571
_reflns_Friedel_coverage 0.824
_reflns_Friedel_fraction_full 0.973
_reflns_Friedel_fraction_max 0.954
_reflns_number_gt 1764
_reflns_number_total 2069
_reflns_threshold_expression 'I > 2\s(I)'
_cod_data_source_file ic500677t_si_002.cif
_cod_data_source_block TCuI-ICl
_cod_depositor_comments 'Adding full bibliography for 4338753--4338755.cif.'
_cod_original_cell_volume 1660.0(13)
_cod_database_code 4338755
_shelx_space_group_comment
;
The symmetry employed for this shelxl refinement is uniquely defined
by the following loop, which should always be used as a source of
symmetry information in preference to the above space-group names.
They are only intended as comments.
;
_shelxl_version_number 2012-9

loop_
_space_group_symop_operation_xyz
'x, y, z'
'-x, -y, z'
'x+1/2, -y, z'
'-x+1/2, y, z'
'x+1/2, y+1/2, z+1/2'
'-x+1/2, -y+1/2, z+1/2'
'x+1, -y+1/2, z+1/2'
'-x+1, y+1/2, z+1/2'

loop_
_atom_site_label
_atom_site_type_symbol
_atom_site_fract_x
_atom_site_fract_y
_atom_site_fract_z
_atom_site_U_iso_or_equiv
_atom_site_adp_type
_atom_site_occupancy
_atom_site_site_symmetry_order
_atom_site_calc_flag
_atom_site_refinement_flags_posn
_atom_site_refinement_flags_adp
_atom_site_refinement_flags_occupancy
_atom_site_disorder_assembly
_atom_site_disorder_group
C1 C 0.6115(13) 0.4684(17) 0.767(4) 0.052(6) Uani 1 1 d . . . . .
H1A H 0.5828 0.4897 0.8762 0.078 Uiso 1 1 calc R U . . .
H1B H 0.6678 0.4685 0.7928 0.078 Uiso 1 1 calc R U . . .
H1C H 0.5950 0.4005 0.7317 0.078 Uiso 1 1 calc R U . . .
C2 C 0.5955(9) 0.5368(12) 0.619(2) 0.027(3) Uani 1 1 d . . . . .
C3 C 0.5334(8) 0.5358(13) 0.493(2) 0.028(4) Uani 1 1 d . . . . .
C4 C 0.5457(9) 0.6152(14) 0.374(2) 0.031(4) Uani 1 1 d . . . . .
C5 C 0.5026(15) 0.652(2) 0.215(3) 0.054(7) Uani 1 1 d . . . . .
H5A H 0.5050 0.7252 0.2107 0.082 Uiso 1 1 calc R U . . .
H5B H 0.4480 0.6301 0.2231 0.082 Uiso 1 1 calc R U . . .
H5C H 0.5260 0.6241 0.1027 0.082 Uiso 1 1 calc R U . . .
N1 N 0.6448(7) 0.6136(10) 0.5783(17) 0.023(3) Uani 1 1 d . . . . .
N2 N 0.6122(8) 0.6588(12) 0.4299(17) 0.027(3) Uani 1 1 d . . . . .
H2 H 0.6328 0.7116 0.3757 0.032 Uiso 1 1 calc R U . . .
Cu1 Cu 0.7500 0.6516(2) 0.6679(4) 0.0251(6) Uani 1 2 d S T P A .
I1 I 0.7500 0.84764(11) 0.53478(19) 0.0270(4) Uani 1 2 d S T P . .
I2 I 0.7500 1.05271(19) 0.7522(4) 0.0389(9) Uani 0.557(11) 2 d S T P A 1
Cl3 Cl 0.7500 1.2206(3) 0.9668(7) 0.081(2) Uani 0.557(11) 2 d S T P A 1
Cl2 Cl 0.7500 1.05271(19) 0.7522(4) 0.0389(9) Uani 0.443(11) 2 d S T P A 2
I3 I 0.7500 1.2206(3) 0.9668(7) 0.081(2) Uani 0.443(11) 2 d S T P A 2

loop_
_atom_site_aniso_label
_atom_site_aniso_U_11
_atom_site_aniso_U_22
_atom_site_aniso_U_33
_atom_site_aniso_U_23
_atom_site_aniso_U_13
_atom_site_aniso_U_12
C1 0.038(11) 0.055(12) 0.062(13) 0.020(12) -0.027(11) -0.017(10)
C2 0.020(6) 0.035(9) 0.025(8) 0.001(7) -0.001(6) -0.008(6)
C3 0.014(6) 0.047(10) 0.024(9) -0.005(6) 0.000(5) -0.010(6)
C4 0.023(7) 0.050(10) 0.022(9) 0.003(7) -0.003(7) -0.012(6)
C5 0.042(12) 0.081(17) 0.040(12) 0.016(9) -0.020(9) -0.027(12)
N1 0.014(5) 0.033(7) 0.023(7) 0.002(5) -0.002(4) -0.005(5)
N2 0.017(6) 0.046(8) 0.016(6) 0.008(6) -0.004(5) -0.016(6)
Cu1 0.0096(13) 0.0323(15) 0.0334(16) 0.0025(14) 0.000 0.000
I1 0.0212(7) 0.0358(8) 0.0240(6) 0.0022(7) 0.000 0.000
I2 0.0467(17) 0.0317(14) 0.0384(14) 0.0026(12) 0.000 0.000
Cl3 0.143(5) 0.044(2) 0.057(3) -0.0172(17) 0.000 0.000
Cl2 0.0467(17) 0.0317(14) 0.0384(14) 0.0026(12) 0.000 0.000
I3 0.143(5) 0.044(2) 0.057(3) -0.0172(17) 0.000 0.000

loop_
_atom_type_symbol
_atom_type_description
_atom_type_scat_dispersion_real
_atom_type_scat_dispersion_imag
_atom_type_scat_source
C C 0.0033 0.0016 'International Tables Vol C Tables 4.2.6.8 and 6.1.1.4'
H H 0.0000 0.0000 'International Tables Vol C Tables 4.2.6.8 and 6.1.1.4'
N N 0.0061 0.0033 'International Tables Vol C Tables 4.2.6.8 and 6.1.1.4'
Cu Cu 0.3201 1.2651 'International Tables Vol C Tables 4.2.6.8 and 6.1.1.4'
I I -0.4742 1.8119 'International Tables Vol C Tables 4.2.6.8 and 6.1.1.4'
Cl Cl 0.1484 0.1585 'International Tables Vol C Tables 4.2.6.8 and 6.1.1.4'

loop_
_geom_angle_atom_site_label_1
_geom_angle_atom_site_label_2
_geom_angle_atom_site_label_3
_geom_angle
_geom_angle_site_symmetry_1
_geom_angle_site_symmetry_3
C2 C1 H1A 109.5 . .
C2 C1 H1B 109.5 . .
H1A C1 H1B 109.5 . .
C2 C1 H1C 109.5 . .
H1A C1 H1C 109.5 . .
H1B C1 H1C 109.5 . .
N1 C2 C3 109.5(15) . .
N1 C2 C1 121.5(15) . .
C3 C2 C1 129.0(15) . .
C4 C3 C2 106.8(13) . .
C4 C3 C3 127.2(13) . 2_665
C2 C3 C3 125.9(14) . 2_665
N2 C4 C3 105.5(14) . .
N2 C4 C5 121.9(17) . .
C3 C4 C5 132.7(16) . .
C4 C5 H5A 109.5 . .
C4 C5 H5B 109.5 . .
H5A C5 H5B 109.5 . .
C4 C5 H5C 109.5 . .
H5A C5 H5C 109.5 . .
H5B C5 H5C 109.5 . .
N2 N1 C2 104.7(13) . .
N2 N1 Cu1 121.5(10) . .
C2 N1 Cu1 133.2(11) . .
C4 N2 N1 113.6(14) . .
C4 N2 H2 123.2 . .
N1 N2 H2 123.2 . .
N1 Cu1 N1 130.6(8) 4_655 .
N1 Cu1 I1 109.4(4) 4_655 6_665
N1 Cu1 I1 109.4(4) . 6_665
N1 Cu1 I1 97.1(4) 4_655 .
N1 Cu1 I1 97.1(4) . .
I1 Cu1 I1 110.21(11) 6_665 .
Cu1 I1 Cu1 110.65(9) 6_664 .
Cu1 I1 I2 119.96(10) 6_664 .
Cu1 I1 I2 129.39(10) . .
Cl3 I2 I1 175.15(15) . .

loop_
_geom_bond_atom_site_label_1
_geom_bond_atom_site_label_2
_geom_bond_distance
_geom_bond_site_symmetry_2
C1 C2 1.44(3) .
C1 H1A 0.9800 .
C1 H1B 0.9800 .
C1 H1C 0.9800 .
C2 N1 1.36(2) .
C2 C3 1.40(2) .
C3 C4 1.39(2) .
C3 C3 1.49(3) 2_665
C4 N2 1.34(2) .
C4 C5 1.46(3) .
C5 H5A 0.9800 .
C5 H5B 0.9800 .
C5 H5C 0.9800 .
N1 N2 1.358(18) .
N1 Cu1 1.980(12) .
N2 H2 0.8800 .
Cu1 N1 1.980(12) 4_655
Cu1 I1 2.677(3) 6_665
Cu1 I1 2.783(3) .
I1 Cu1 2.677(3) 6_664
I1 I2 3.156(3) .
I2 Cl3 2.728(5) .

loop_
_geom_hbond_atom_site_label_D
_geom_hbond_atom_site_label_H
_geom_hbond_atom_site_label_A
_geom_hbond_distance_DH
_geom_hbond_distance_HA
_geom_hbond_distance_DA
_geom_hbond_angle_DHA
_geom_hbond_site_symmetry_A
C1 H1B I1 0.98 3.33 3.93(2) 121.2 6_665
N2 H2 I1 0.88 2.94 3.528(14) 126.0 .
N2 H2 I1 0.88 3.29 3.724(13) 113.1 6_664

loop_
_geom_torsion_atom_site_label_1
_geom_torsion_atom_site_label_2
_geom_torsion_atom_site_label_3
_geom_torsion_atom_site_label_4
_geom_torsion
_geom_torsion_site_symmetry_1
_geom_torsion_site_symmetry_4
N1 C2 C3 C4 -0.5(19) . .
C1 C2 C3 C4 -178(2) . .
N1 C2 C3 C3 -179.0(17) . 2_665
C1 C2 C3 C3 4(3) . 2_665
C2 C3 C4 N2 0.3(19) . .
C3 C3 C4 N2 178.8(18) 2_665 .
C2 C3 C4 C5 179(2) . .
C3 C3 C4 C5 -3(4) 2_665 .
C3 C2 N1 N2 0.4(17) . .
C1 C2 N1 N2 178.0(18) . .
C3 C2 N1 Cu1 -170.2(12) . .
C1 C2 N1 Cu1 7(3) . .
C3 C4 N2 N1 0(2) . .
C5 C4 N2 N1 -178.9(19) . .
C2 N1 N2 C4 -0.3(19) . .
Cu1 N1 N2 C4 171.8(12) . .
